data_2218301
loop_
_publ_author_name
'Fan, Ying'
'You, Wei'
'Liu, Jian-Lan'
'Qian, Hui-Fen'
'Huang, Wei'

_publ_section_title
;
 3,5-Dichloro-2-hydroxybenzaldehyde
;
_journal_coeditor_code AT2566
_journal_issue 6
_journal_name_full 'Acta Crystallographica Section E'
_journal_page_first o1080
_journal_paper_doi 10.1107/S1600536808013901
_journal_volume 64
_journal_year 2008
_chemical_formula_iupac 'C7 H4 Cl2 O2'
_chemical_formula_moiety 'C7 H4 Cl2 O2'
_chemical_formula_sum 'C7 H4 Cl2 O2'
_chemical_formula_weight 191.00
_chemical_name_systematic
;
3,5-Dichloro-2-hydroxybenzaldehyde
;
_space_group_IT_number 14
_symmetry_cell_setting monoclinic
_symmetry_space_group_name_Hall '-P 2ybc'
_symmetry_space_group_name_H-M 'P 1 21/c 1'
_atom_sites_solution_hydrogens geom
_atom_sites_solution_primary direct
_atom_sites_solution_secondary difmap
_audit_creation_method SHELXL-97
_cell_angle_alpha 90.00
_cell_angle_beta 114.519(2)
_cell_angle_gamma 90.00
_cell_formula_units_Z 4
_cell_length_a 8.3359(16)
_cell_length_b 13.884(3)
_cell_length_c 7.2341(14)
_cell_measurement_reflns_used 1691
_cell_measurement_temperature 291(2)
_cell_measurement_theta_max 26.776
_cell_measurement_theta_min 2.692
_cell_volume 761.7(3)
_computing_cell_refinement 'SAINT (Bruker, 2000)'
_computing_data_collection 'SMART (Bruker, 2000)'
_computing_data_reduction 'SAINT (Bruker, 2000)'
_computing_molecular_graphics 'SHELXTL (Sheldrick, 2008)'
_computing_publication_material 'SHELXTL (Sheldrick, 2008)'
_computing_structure_refinement 'SHELXTL (Sheldrick, 2008)'
_computing_structure_solution 'SHELXTL (Sheldrick, 2008)'
_diffrn_ambient_temperature 291(2)
_diffrn_measured_fraction_theta_full 0.993
_diffrn_measured_fraction_theta_max 0.993
_diffrn_measurement_device_type 'Bruker SMART CCD area-detector'
_diffrn_measurement_method '\f and \w'
_diffrn_radiation_monochromator graphite
_diffrn_radiation_source 'fine-focus sealed tube'
_diffrn_radiation_type MoK\a
_diffrn_radiation_wavelength 0.71073
_diffrn_reflns_av_R_equivalents 0.0548
_diffrn_reflns_av_sigmaI/netI 0.0421
_diffrn_reflns_limit_h_max 10
_diffrn_reflns_limit_h_min -10
_diffrn_reflns_limit_k_max 16
_diffrn_reflns_limit_k_min -16
_diffrn_reflns_limit_l_max 8
_diffrn_reflns_limit_l_min -7
_diffrn_reflns_number 4063
_diffrn_reflns_theta_full 26.00
_diffrn_reflns_theta_max 26.00
_diffrn_reflns_theta_min 2.69
_diffrn_standards_decay_% 0
_diffrn_standards_interval_count 0
_diffrn_standards_interval_time 0
_diffrn_standards_number 0
_exptl_absorpt_coefficient_mu 0.790
_exptl_absorpt_correction_T_max 0.9252
_exptl_absorpt_correction_T_min 0.8975
_exptl_absorpt_correction_type multi-scan
_exptl_absorpt_process_details '(SADABS; Bruker, 2000)'
_exptl_crystal_colour yellow
_exptl_crystal_density_diffrn 1.666
_exptl_crystal_density_method 'not measured'
_exptl_crystal_description block
_exptl_crystal_F_000 384
_exptl_crystal_size_max 0.14
_exptl_crystal_size_mid 0.12
_exptl_crystal_size_min 0.10
_refine_diff_density_max 0.271
_refine_diff_density_min -0.233
_refine_ls_extinction_method none
_refine_ls_goodness_of_fit_ref 0.988
_refine_ls_hydrogen_treatment constr
_refine_ls_matrix_type full
_refine_ls_number_parameters 101
_refine_ls_number_reflns 1487
_refine_ls_number_restraints 0
_refine_ls_restrained_S_all 0.988
_refine_ls_R_factor_all 0.0443
_refine_ls_R_factor_gt 0.0359
_refine_ls_shift/su_max 0.000
_refine_ls_shift/su_mean 0.000
_refine_ls_structure_factor_coef Fsqd
_refine_ls_weighting_details 'calc w=1/[\s^2^(Fo^2^)+(0.0536P)^2^] where P=(Fo^2^+2Fc^2^)/3'
_refine_ls_weighting_scheme calc
_refine_ls_wR_factor_gt 0.0924
_refine_ls_wR_factor_ref 0.0965
_reflns_number_gt 1181
_reflns_number_total 1487
_reflns_threshold_expression I>2\s(I)
_cod_data_source_file at2566.cif
_cod_data_source_block I
_cod_original_sg_symbol_H-M 'P 21/c'
_cod_database_code 2218301
_cod_database_fobs_code 2218301

loop_
_symmetry_equiv_pos_as_xyz
'x, y, z'
'-x, y+1/2, -z+1/2'
'-x, -y, -z'
'x, -y-1/2, z-1/2'

loop_
_atom_site_type_symbol
_atom_site_label
_atom_site_fract_x
_atom_site_fract_y
_atom_site_fract_z
_atom_site_U_iso_or_equiv
_atom_site_adp_type
_atom_site_calc_flag
_atom_site_refinement_flags
_atom_site_occupancy
C C1 0.4748(2) 0.35190(14) 0.2605(3) 0.0419(5) Uani d . 1
C C2 0.5509(2) 0.26110(14) 0.2721(3) 0.0383(4) Uani d . 1
C C3 0.7213(2) 0.25643(14) 0.2822(3) 0.0379(4) Uani d . 1
C C4 0.8119(2) 0.33830(13) 0.2774(3) 0.0422(5) Uani d . 1
H H4 0.9261 0.3341 0.2858 0.051 Uiso calc R 1
C C5 0.7313(2) 0.42742(15) 0.2599(3) 0.0422(5) Uani d . 1
C C6 0.5658(3) 0.43474(15) 0.2547(3) 0.0445(5) Uani d . 1
H H6 0.5145 0.4949 0.2474 0.053 Uiso calc R 1
C C7 0.2987(3) 0.35981(17) 0.2606(3) 0.0536(6) Uani d . 1
H H7 0.2525 0.4210 0.2579 0.064 Uiso calc R 1
Cl Cl1 0.81885(7) 0.14449(4) 0.29976(9) 0.0542(2) Uani d . 1
Cl Cl2 0.84604(7) 0.52989(4) 0.24617(10) 0.0612(2) Uani d . 1
O O1 0.21042(19) 0.29062(13) 0.2640(3) 0.0678(5) Uani d . 1
O O2 0.46796(18) 0.17843(10) 0.2737(2) 0.0519(4) Uani d . 1
H H2 0.3694 0.1904 0.2670 0.078 Uiso calc R 1

loop_
_atom_site_aniso_label
_atom_site_aniso_U_11
_atom_site_aniso_U_22
_atom_site_aniso_U_33
_atom_site_aniso_U_12
_atom_site_aniso_U_13
_atom_site_aniso_U_23
C1 0.0364(10) 0.0424(12) 0.0505(11) 0.0021(8) 0.0216(9) 0.0031(9)
C2 0.0405(10) 0.0354(11) 0.0423(10) -0.0011(8) 0.0206(8) 0.0018(8)
C3 0.0389(10) 0.0360(11) 0.0428(10) 0.0048(8) 0.0209(8) 0.0000(8)
C4 0.0357(10) 0.0470(14) 0.0483(12) 0.0007(8) 0.0218(9) 0.0033(9)
C5 0.0410(11) 0.0383(11) 0.0492(11) -0.0052(8) 0.0209(9) 0.0034(9)
C6 0.0432(11) 0.0367(11) 0.0568(12) 0.0050(8) 0.0240(10) 0.0045(9)
C7 0.0427(12) 0.0502(14) 0.0746(15) 0.0042(10) 0.0310(11) 0.0076(11)
Cl1 0.0576(4) 0.0406(3) 0.0719(4) 0.0126(2) 0.0344(3) 0.0019(2)
Cl2 0.0515(3) 0.0438(4) 0.0914(5) -0.0092(2) 0.0327(3) 0.0102(3)
O1 0.0463(8) 0.0642(12) 0.1052(13) -0.0007(8) 0.0437(8) 0.0073(9)
O2 0.0475(8) 0.0370(8) 0.0773(10) -0.0056(6) 0.0319(8) 0.0020(7)

loop_
_atom_type_symbol
_atom_type_description
_atom_type_scat_dispersion_real
_atom_type_scat_dispersion_imag
_atom_type_scat_source
C C 0.0033 0.0016 'International Tables Vol C Tables 4.2.6.8 and 6.1.1.4'
H H 0.0000 0.0000 'International Tables Vol C Tables 4.2.6.8 and 6.1.1.4'
O O 0.0106 0.0060 'International Tables Vol C Tables 4.2.6.8 and 6.1.1.4'
Cl Cl 0.1484 0.1585 'International Tables Vol C Tables 4.2.6.8 and 6.1.1.4'

loop_
_geom_angle_atom_site_label_1
_geom_angle_atom_site_label_2
_geom_angle_atom_site_label_3
_geom_angle
_geom_angle_publ_flag
C6 C1 C2 120.59(18) ?
C6 C1 C7 119.71(18) ?
C2 C1 C7 119.68(18) ?
O2 C2 C3 118.51(17) ?
O2 C2 C1 123.29(16) ?
C3 C2 C1 118.20(17) ?
C4 C3 C2 121.30(17) ?
C4 C3 Cl1 119.86(13) ?
C2 C3 Cl1 118.84(15) ?
C3 C4 C5 119.34(17) ?
C3 C4 H4 120.3 ?
C5 C4 H4 120.3 ?
C6 C5 C4 120.85(18) ?
C6 C5 Cl2 120.63(16) ?
C4 C5 Cl2 118.52(14) ?
C5 C6 C1 119.68(18) ?
C5 C6 H6 120.2 ?
C1 C6 H6 120.2 ?
O1 C7 C1 123.6(2) no
O1 C7 H7 118.2 ?
C1 C7 H7 118.2 ?
C2 O2 H2 109.5 ?

loop_
_geom_bond_atom_site_label_1
_geom_bond_atom_site_label_2
_geom_bond_distance
_geom_bond_publ_flag
C1 C6 1.388(3) ?
C1 C2 1.398(3) ?
C1 C7 1.472(3) ?
C2 O2 1.342(2) no
C2 C3 1.393(2) ?
C3 C4 1.373(3) ?
C3 Cl1 1.7340(19) no
C4 C5 1.388(3) ?
C4 H4 0.9300 ?
C5 C6 1.369(3) ?
C5 Cl2 1.740(2) no
C6 H6 0.9300 ?
C7 O1 1.217(3) no
C7 H7 0.9300 ?
O2 H2 0.8200 ?

loop_
_geom_hbond_atom_site_label_D
_geom_hbond_atom_site_label_H
_geom_hbond_atom_site_label_A
_geom_hbond_site_symmetry_A
_geom_hbond_distance_DH
_geom_hbond_distance_HA
_geom_hbond_distance_DA
_geom_hbond_angle_DHA
O2 H2 O1 . 0.82 1.92 2.630(2) 145.0
C4 H4 O1 1_655 0.93 2.51 3.428(3) 168.0
C6 H6 O2 2_655 0.93 2.56 3.394(3) 149.0

loop_
_cod_related_entry_id
_cod_related_entry_database
_cod_related_entry_code
1 ChemSpider 60027
